data_7046854
loop_
_publ_author_name
'Pick, Fraser S.'
'Leznoff, Daniel B.'
'Fryzuk, Michael D.'

_publ_section_title
;
 Redox behaviour of
 ([fc(NP<sup>i</sup>Pr<sub>2</sub>)<sub>2</sub>]Fe)<sub>2</sub>, formation
 of an iron-iron bond and cleavage of azobenzene.
;
_journal_issue 32
_journal_name_full 'Dalton transactions (Cambridge, England : 2003)'
_journal_page_first 10925
_journal_page_last 10931
_journal_paper_doi 10.1039/c8dt00828k
_journal_volume 47
_journal_year 2018
_chemical_formula_moiety '2(C34 H46 Fe2 N4 P2)'
_chemical_formula_sum 'C68 H92 Fe4 N8 P4'
_chemical_formula_weight 1368.77
_space_group_crystal_system monoclinic
_space_group_IT_number 14
_space_group_name_Hall '-P 2yn'
_space_group_name_H-M_alt 'P 1 21/n 1'
_symmetry_space_group_name_Hall '-P 2yn'
_symmetry_space_group_name_H-M 'P 1 21/n 1'
_atom_sites_solution_hydrogens difmap
_audit_creation_date 2016-07-02
_audit_creation_method
;
Olex2 1.2
(compiled 2016.02.19 svn.r3266 for OlexSys, GUI svn.r5155)
;
_audit_update_record
;
2018-02-05 deposited with the CCDC.
2018-06-26 downloaded from the CCDC.
;
_cell_angle_alpha 90
_cell_angle_beta 94.0140(10)
_cell_angle_gamma 90
_cell_formula_units_Z 2
_cell_length_a 13.6777(7)
_cell_length_b 13.5134(6)
_cell_length_c 17.7979(8)
_cell_measurement_reflns_used 9969
_cell_measurement_temperature 296(2)
_cell_measurement_theta_max 27.495
_cell_measurement_theta_min 2.295
_cell_volume 3281.6(3)
_computing_cell_refinement 'SAINT v8.34A (Bruker, 2013)'
_computing_data_reduction 'SAINT v8.34A (Bruker, 2013)'
_computing_molecular_graphics 'Olex2 (Dolomanov et al., 2009)'
_computing_publication_material 'Olex2 (Dolomanov et al., 2009)'
_computing_structure_refinement 'XL (Sheldrick, 2008)'
_computing_structure_solution 'XT (Sheldrick, 2015)'
_diffrn_ambient_temperature 296.15
_diffrn_measured_fraction_theta_full 1.000
_diffrn_measured_fraction_theta_max 0.999
_diffrn_measurement_device_type 'Bruker APEX-II CCD'
_diffrn_measurement_method '\f and \w scans'
_diffrn_radiation_type MoK\a
_diffrn_radiation_wavelength 0.71073
_diffrn_reflns_av_R_equivalents 0.0297
_diffrn_reflns_av_unetI/netI 0.0283
_diffrn_reflns_Laue_measured_fraction_full 1.000
_diffrn_reflns_Laue_measured_fraction_max 0.999
_diffrn_reflns_limit_h_max 17
_diffrn_reflns_limit_h_min -17
_diffrn_reflns_limit_k_max 17
_diffrn_reflns_limit_k_min -17
_diffrn_reflns_limit_l_max 15
_diffrn_reflns_limit_l_min -23
_diffrn_reflns_number 30760
_diffrn_reflns_point_group_measured_fraction_full 1.000
_diffrn_reflns_point_group_measured_fraction_max 0.999
_diffrn_reflns_theta_full 25.242
_diffrn_reflns_theta_max 27.503
_diffrn_reflns_theta_min 1.818
_diffrn_standards_number 0
_exptl_absorpt_coefficient_mu 1.011
_exptl_absorpt_correction_T_max 0.7456
_exptl_absorpt_correction_T_min 0.6760
_exptl_absorpt_correction_type multi-scan
_exptl_absorpt_process_details
;
SADABS-2014/5 (Bruker,2014/5) was used for absorption correction.
wR2(int) was 0.0427 before and 0.0381 after correction.
The Ratio of minimum to maximum transmission is 0.9067.
The \l/2 correction factor is 0.00150.
;
_exptl_crystal_colour orange
_exptl_crystal_colour_primary orange
_exptl_crystal_density_diffrn 1.385
_exptl_crystal_description Cube
_exptl_crystal_F_000 1440
_exptl_crystal_size_max 0.12
_exptl_crystal_size_mid 0.11
_exptl_crystal_size_min 0.08
_refine_diff_density_max 0.421
_refine_diff_density_min -0.236
_refine_diff_density_rms 0.059
_refine_ls_extinction_method none
_refine_ls_goodness_of_fit_ref 1.022
_refine_ls_hydrogen_treatment refall
_refine_ls_matrix_type full
_refine_ls_number_parameters 563
_refine_ls_number_reflns 7523
_refine_ls_number_restraints 0
_refine_ls_restrained_S_all 1.022
_refine_ls_R_factor_all 0.0372
_refine_ls_R_factor_gt 0.0279
_refine_ls_shift/su_max 0.001
_refine_ls_shift/su_mean 0.000
_refine_ls_structure_factor_coef Fsqd
_refine_ls_weighting_details 'w=1/[\s^2^(Fo^2^)+(0.0311P)^2^+1.7593P] where P=(Fo^2^+2Fc^2^)/3'
_refine_ls_weighting_scheme calc
_refine_ls_wR_factor_gt 0.0638
_refine_ls_wR_factor_ref 0.0675
_reflns_Friedel_coverage 0.000
_reflns_number_gt 6415
_reflns_number_total 7523
_reflns_threshold_expression 'I > 2\s(I)'
_cod_data_source_file c8dt00828k2.cif
_cod_data_source_block mf1230
_cod_depositor_comments 'Adding full bibliography for 7046853--7046855.cif.'
_cod_database_code 7046854
_shelxl_version_number 2014-3
_shelx_space_group_comment
;
The symmetry employed for this shelxl refinement is uniquely defined
by the following loop, which should always be used as a source of
symmetry information in preference to the above space-group names.
They are only intended as comments.
;
_shelx_estimated_absorpt_t_max 0.923
_shelx_estimated_absorpt_t_min 0.888
_olex2_refinement_description
;
;
_olex2_submission_special_instructions 'No special instructions were received'

loop_
_space_group_symop_operation_xyz
'x, y, z'
'-x+1/2, y+1/2, -z+1/2'
'-x, -y, -z'
'x-1/2, -y-1/2, z-1/2'

loop_
_atom_site_label
_atom_site_type_symbol
_atom_site_fract_x
_atom_site_fract_y
_atom_site_fract_z
_atom_site_U_iso_or_equiv
_atom_site_adp_type
_atom_site_occupancy
_atom_site_site_symmetry_order
_atom_site_calc_flag
Fe1 Fe 0.46226(2) 0.53450(2) 0.68208(2) 0.01116(6) Uani 1 1 d
Fe2 Fe 0.43935(2) 0.82149(2) 0.62624(2) 0.01164(6) Uani 1 1 d
P2 P 0.29219(3) 0.51396(3) 0.59408(2) 0.01017(9) Uani 1 1 d
P1 P 0.59977(3) 0.60200(3) 0.78733(2) 0.01182(9) Uani 1 1 d
N1 N 0.55257(10) 0.65213(9) 0.71085(7) 0.0129(3) Uani 1 1 d
N2 N 0.35970(10) 0.60913(9) 0.61504(7) 0.0123(3) Uani 1 1 d
N4 N 0.36257(10) 0.43100(9) 0.63648(8) 0.0134(3) Uani 1 1 d
N3 N 0.55746(10) 0.49104(10) 0.77102(8) 0.0135(3) Uani 1 1 d
C6 C 0.34140(12) 0.70922(11) 0.59801(9) 0.0122(3) Uani 1 1 d
C30 C 0.46198(13) 0.28456(12) 0.63683(9) 0.0154(3) Uani 1 1 d
C1 C 0.55279(12) 0.75216(11) 0.68899(9) 0.0129(3) Uani 1 1 d
C5 C 0.58441(12) 0.78816(12) 0.61914(10) 0.0160(3) Uani 1 1 d
C10 C 0.37115(13) 0.75959(12) 0.53230(9) 0.0151(3) Uani 1 1 d
C29 C 0.37104(12) 0.33001(11) 0.62022(9) 0.0126(3) Uani 1 1 d
C9 C 0.34464(14) 0.86130(12) 0.53791(10) 0.0182(4) Uani 1 1 d
C32 C 0.39981(14) 0.12730(12) 0.59036(10) 0.0170(4) Uani 1 1 d
C20 C 0.27077(13) 0.49245(12) 0.49283(9) 0.0143(3) Uani 1 1 d
C31 C 0.47614(14) 0.18478(12) 0.62212(10) 0.0171(3) Uani 1 1 d
C17 C 0.17213(13) 0.53048(12) 0.63096(9) 0.0149(3) Uani 1 1 d
C2 C 0.51631(13) 0.83534(12) 0.72849(10) 0.0156(3) Uani 1 1 d
C7 C 0.29808(12) 0.78187(12) 0.64420(10) 0.0147(3) Uani 1 1 d
C8 C 0.29960(13) 0.87496(12) 0.60676(10) 0.0178(4) Uani 1 1 d
C23 C 0.56127(12) 0.40816(12) 0.81876(9) 0.0134(3) Uani 1 1 d
C3 C 0.52785(13) 0.92160(12) 0.68401(10) 0.0190(4) Uani 1 1 d
C14 C 0.73321(13) 0.61480(12) 0.79629(9) 0.0153(3) Uani 1 1 d
C28 C 0.47502(14) 0.35583(13) 0.82779(10) 0.0193(4) Uani 1 1 d
C33 C 0.30956(14) 0.17055(12) 0.57429(10) 0.0187(4) Uani 1 1 d
C25 C 0.64705(15) 0.28737(13) 0.89979(10) 0.0211(4) Uani 1 1 d
C34 C 0.29486(14) 0.27073(12) 0.58933(10) 0.0174(3) Uani 1 1 d
C24 C 0.64796(14) 0.37217(13) 0.85543(10) 0.0175(4) Uani 1 1 d
C19 C 0.09427(14) 0.45347(14) 0.60660(11) 0.0217(4) Uani 1 1 d
C11 C 0.55523(14) 0.65446(14) 0.87340(10) 0.0192(4) Uani 1 1 d
C21 C 0.20475(14) 0.57300(14) 0.45562(10) 0.0189(4) Uani 1 1 d
C16 C 0.77674(15) 0.56957(15) 0.72740(11) 0.0211(4) Uani 1 1 d
C13 C 0.44380(15) 0.64605(16) 0.87199(11) 0.0248(4) Uani 1 1 d
C15 C 0.76101(15) 0.72495(14) 0.80502(13) 0.0246(4) Uani 1 1 d
C22 C 0.37019(14) 0.48687(15) 0.45841(10) 0.0214(4) Uani 1 1 d
C26 C 0.56120(16) 0.23680(14) 0.90823(11) 0.0248(4) Uani 1 1 d
C27 C 0.47494(16) 0.27148(14) 0.87189(11) 0.0269(4) Uani 1 1 d
C18 C 0.18255(17) 0.54070(17) 0.71675(11) 0.0277(4) Uani 1 1 d
C12 C 0.60355(18) 0.60790(18) 0.94537(11) 0.0307(5) Uani 1 1 d
C4 C 0.56930(13) 0.89270(12) 0.61643(11) 0.0189(4) Uani 1 1 d
H17 H 0.1530(13) 0.5927(14) 0.6103(10) 0.011(4) Uiso 1 1 d
H7 H 0.2762(13) 0.7658(13) 0.6917(10) 0.012(4) Uiso 1 1 d
H14 H 0.7551(14) 0.5794(14) 0.8398(10) 0.014(5) Uiso 1 1 d
H9 H 0.3555(15) 0.9107(15) 0.5020(12) 0.027(6) Uiso 1 1 d
H10 H 0.4049(14) 0.7315(13) 0.4921(10) 0.015(5) Uiso 1 1 d
H4 H 0.5823(15) 0.9332(15) 0.5762(12) 0.025(5) Uiso 1 1 d
H32 H 0.4110(15) 0.0596(15) 0.5792(11) 0.025(5) Uiso 1 1 d
H2 H 0.4895(14) 0.8314(14) 0.7741(11) 0.018(5) Uiso 1 1 d
H28 H 0.4188(16) 0.3770(14) 0.8023(11) 0.020(5) Uiso 1 1 d
H5 H 0.6081(14) 0.7482(14) 0.5802(10) 0.014(5) Uiso 1 1 d
H13A H 0.4241(16) 0.5776(16) 0.8744(11) 0.027(6) Uiso 1 1 d
H25 H 0.7024(16) 0.2636(16) 0.9224(12) 0.027(6) Uiso 1 1 d
H11 H 0.5744(15) 0.7203(16) 0.8709(11) 0.023(5) Uiso 1 1 d
H27 H 0.4164(17) 0.2399(16) 0.8774(12) 0.031(6) Uiso 1 1 d
H30 H 0.5136(16) 0.3242(15) 0.6578(11) 0.026(5) Uiso 1 1 d
H34 H 0.2318(16) 0.2984(15) 0.5792(11) 0.021(5) Uiso 1 1 d
H21A H 0.1404(16) 0.5757(15) 0.4748(11) 0.023(5) Uiso 1 1 d
H8 H 0.2779(16) 0.9360(16) 0.6236(12) 0.027(5) Uiso 1 1 d
H21B H 0.2326(15) 0.6384(16) 0.4649(11) 0.023(5) Uiso 1 1 d
H15A H 0.8275(17) 0.7299(15) 0.8010(11) 0.028(6) Uiso 1 1 d
H16A H 0.7560(16) 0.6031(15) 0.6813(12) 0.026(5) Uiso 1 1 d
H24 H 0.7075(16) 0.4043(15) 0.8496(11) 0.021(5) Uiso 1 1 d
H20 H 0.2390(15) 0.4291(15) 0.4879(11) 0.021(5) Uiso 1 1 d
H18A H 0.2362(17) 0.5857(16) 0.7334(12) 0.031(6) Uiso 1 1 d
H33 H 0.2581(15) 0.1349(15) 0.5538(11) 0.021(5) Uiso 1 1 d
H15B H 0.7270(16) 0.7633(15) 0.7659(12) 0.026(5) Uiso 1 1 d
H21C H 0.1989(16) 0.5635(15) 0.4032(12) 0.027(5) Uiso 1 1 d
H13B H 0.4096(16) 0.6738(15) 0.8268(12) 0.028(6) Uiso 1 1 d
H16B H 0.8461(17) 0.5731(15) 0.7306(11) 0.027(6) Uiso 1 1 d
H19A H 0.0325(16) 0.4720(15) 0.6238(11) 0.025(5) Uiso 1 1 d
H22A H 0.4053(16) 0.5506(16) 0.4657(11) 0.024(5) Uiso 1 1 d
H19B H 0.0860(16) 0.4452(16) 0.5522(13) 0.032(6) Uiso 1 1 d
H31 H 0.5410(17) 0.1550(16) 0.6326(11) 0.030(6) Uiso 1 1 d
H12A H 0.5777(17) 0.6362(17) 0.9886(13) 0.037(6) Uiso 1 1 d
H26 H 0.5600(17) 0.1813(17) 0.9368(13) 0.038(6) Uiso 1 1 d
H16C H 0.7590(16) 0.5018(17) 0.7199(12) 0.029(6) Uiso 1 1 d
H3 H 0.5102(16) 0.9859(16) 0.6975(12) 0.027(6) Uiso 1 1 d
H13C H 0.4218(17) 0.6795(16) 0.9173(13) 0.039(6) Uiso 1 1 d
H22B H 0.4088(17) 0.4312(16) 0.4816(12) 0.031(6) Uiso 1 1 d
H22C H 0.3619(16) 0.4748(16) 0.4055(13) 0.032(6) Uiso 1 1 d
H15C H 0.7459(17) 0.7498(16) 0.8541(13) 0.033(6) Uiso 1 1 d
H12B H 0.6715(19) 0.6180(17) 0.9495(13) 0.040(7) Uiso 1 1 d
H12C H 0.5907(17) 0.5373(18) 0.9471(13) 0.036(6) Uiso 1 1 d
H18B H 0.1225(18) 0.5653(17) 0.7354(13) 0.038(6) Uiso 1 1 d
H19C H 0.1116(17) 0.3856(17) 0.6290(12) 0.035(6) Uiso 1 1 d
H18C H 0.1950(17) 0.4774(17) 0.7403(13) 0.034(6) Uiso 1 1 d

loop_
_atom_site_aniso_label
_atom_site_aniso_U_11
_atom_site_aniso_U_22
_atom_site_aniso_U_33
_atom_site_aniso_U_23
_atom_site_aniso_U_13
_atom_site_aniso_U_12
Fe1 0.01140(12) 0.00847(10) 0.01293(11) -0.00039(8) -0.00401(9) -0.00037(9)
Fe2 0.01056(12) 0.00764(11) 0.01624(12) 0.00038(8) -0.00257(9) -0.00094(9)
P2 0.0103(2) 0.00778(17) 0.01202(19) -0.00010(14) -0.00204(15) -0.00057(15)
P1 0.0108(2) 0.01098(18) 0.01312(19) -0.00145(15) -0.00328(15) 0.00055(16)
N1 0.0129(7) 0.0097(6) 0.0155(7) -0.0008(5) -0.0037(5) 0.0000(5)
N2 0.0118(7) 0.0083(6) 0.0162(7) 0.0007(5) -0.0038(5) -0.0016(5)
N4 0.0143(7) 0.0083(6) 0.0168(7) -0.0004(5) -0.0057(5) -0.0001(5)
N3 0.0119(7) 0.0120(6) 0.0157(7) 0.0012(5) -0.0043(5) -0.0020(5)
C6 0.0084(8) 0.0106(7) 0.0167(8) 0.0007(6) -0.0043(6) -0.0012(6)
C30 0.0149(9) 0.0121(7) 0.0188(8) -0.0008(6) -0.0021(7) -0.0022(7)
C1 0.0090(8) 0.0111(7) 0.0177(8) -0.0013(6) -0.0049(6) -0.0018(6)
C5 0.0100(8) 0.0150(8) 0.0227(9) 0.0006(7) -0.0006(7) -0.0014(6)
C10 0.0152(9) 0.0140(7) 0.0152(8) 0.0012(6) -0.0050(7) -0.0039(7)
C29 0.0163(9) 0.0089(7) 0.0123(7) 0.0009(6) -0.0009(6) -0.0006(6)
C9 0.0198(10) 0.0117(7) 0.0218(9) 0.0049(7) -0.0086(7) -0.0038(7)
C32 0.0214(10) 0.0081(7) 0.0214(9) -0.0006(6) 0.0001(7) -0.0006(7)
C20 0.0129(9) 0.0160(8) 0.0136(8) -0.0020(6) -0.0022(6) -0.0024(7)
C31 0.0165(9) 0.0131(8) 0.0213(9) 0.0006(6) -0.0013(7) 0.0019(7)
C17 0.0142(9) 0.0131(7) 0.0176(8) 0.0007(6) 0.0016(6) 0.0001(7)
C2 0.0152(9) 0.0128(7) 0.0179(8) -0.0028(6) -0.0052(7) 0.0010(7)
C7 0.0096(8) 0.0135(7) 0.0206(9) -0.0001(6) -0.0016(6) -0.0002(6)
C8 0.0131(9) 0.0101(7) 0.0290(9) -0.0004(7) -0.0065(7) 0.0011(7)
C23 0.0149(9) 0.0134(7) 0.0117(7) -0.0013(6) -0.0011(6) 0.0017(6)
C3 0.0166(9) 0.0110(8) 0.0280(9) -0.0032(7) -0.0081(7) -0.0008(7)
C14 0.0125(9) 0.0149(8) 0.0177(8) -0.0002(6) -0.0050(6) 0.0000(7)
C28 0.0153(9) 0.0187(8) 0.0229(9) 0.0035(7) -0.0062(7) -0.0024(7)
C33 0.0193(10) 0.0116(8) 0.0246(9) -0.0012(7) -0.0034(7) -0.0049(7)
C25 0.0230(10) 0.0215(9) 0.0182(9) 0.0037(7) -0.0035(7) 0.0081(8)
C34 0.0148(9) 0.0117(7) 0.0249(9) -0.0005(7) -0.0036(7) 0.0005(7)
C24 0.0146(9) 0.0185(8) 0.0192(8) 0.0019(7) -0.0013(7) 0.0019(7)
C19 0.0140(10) 0.0238(9) 0.0275(10) -0.0019(8) 0.0036(7) -0.0052(8)
C11 0.0188(10) 0.0210(9) 0.0173(8) -0.0055(7) -0.0013(7) 0.0024(7)
C21 0.0189(10) 0.0230(9) 0.0140(8) 0.0030(7) -0.0035(7) -0.0011(8)
C16 0.0132(10) 0.0263(10) 0.0237(10) -0.0003(8) 0.0003(7) 0.0023(8)
C13 0.0203(10) 0.0310(10) 0.0234(10) -0.0035(8) 0.0039(8) 0.0038(8)
C15 0.0156(10) 0.0196(9) 0.0375(12) -0.0025(8) -0.0066(8) -0.0047(8)
C22 0.0165(10) 0.0320(10) 0.0158(9) -0.0065(8) 0.0008(7) -0.0015(8)
C26 0.0323(11) 0.0183(9) 0.0236(9) 0.0087(7) 0.0000(8) 0.0007(8)
C27 0.0248(11) 0.0210(9) 0.0342(11) 0.0080(8) -0.0022(8) -0.0077(8)
C18 0.0292(12) 0.0370(11) 0.0179(9) -0.0050(8) 0.0081(8) -0.0081(10)
C12 0.0308(13) 0.0463(13) 0.0144(9) -0.0058(9) -0.0031(8) 0.0111(11)
C4 0.0135(9) 0.0143(8) 0.0282(9) 0.0056(7) -0.0038(7) -0.0042(7)

loop_
_atom_type_symbol
_atom_type_description
_atom_type_scat_dispersion_real
_atom_type_scat_dispersion_imag
_atom_type_scat_source
C C 0.0033 0.0016 'International Tables Vol C Tables 4.2.6.8 and 6.1.1.4'
H H 0.0000 0.0000 'International Tables Vol C Tables 4.2.6.8 and 6.1.1.4'
Fe Fe 0.3463 0.8444 'International Tables Vol C Tables 4.2.6.8 and 6.1.1.4'
N N 0.0061 0.0033 'International Tables Vol C Tables 4.2.6.8 and 6.1.1.4'
P P 0.1023 0.0942 'International Tables Vol C Tables 4.2.6.8 and 6.1.1.4'

loop_
_geom_angle_atom_site_label_1
_geom_angle_atom_site_label_2
_geom_angle_atom_site_label_3
_geom_angle
P1 Fe1 P2 162.136(15)
N1 Fe1 P2 134.07(4)
N1 Fe1 P1 36.29(4)
N1 Fe1 N4 169.73(5)
N1 Fe1 N3 72.13(5)
N2 Fe1 P2 36.03(4)
N2 Fe1 P1 130.59(4)
N2 Fe1 N1 98.03(5)
N2 Fe1 N4 72.50(5)
N2 Fe1 N3 163.56(5)
N4 Fe1 P2 36.58(4)
N4 Fe1 P1 153.97(4)
N3 Fe1 P2 151.53(4)
N3 Fe1 P1 36.64(4)
N3 Fe1 N4 118.01(5)
C6 Fe2 C1 104.36(6)
C5 Fe2 C6 116.04(7)
C5 Fe2 C1 40.62(7)
C5 Fe2 C7 151.61(7)
C5 Fe2 C8 164.43(7)
C10 Fe2 C6 41.02(6)
C10 Fe2 C1 122.66(7)
C10 Fe2 C5 104.43(7)
C10 Fe2 C9 41.00(7)
C10 Fe2 C2 160.97(6)
C10 Fe2 C7 68.80(7)
C10 Fe2 C8 68.77(7)
C10 Fe2 C3 154.95(7)
C10 Fe2 C4 118.39(7)
C9 Fe2 C6 68.86(6)
C9 Fe2 C1 161.27(7)
C9 Fe2 C5 125.24(7)
C9 Fe2 C2 157.15(7)
C9 Fe2 C7 68.55(7)
C9 Fe2 C8 40.69(7)
C9 Fe2 C3 122.37(7)
C9 Fe2 C4 108.67(7)
C2 Fe2 C6 124.67(7)
C2 Fe2 C1 40.75(6)
C2 Fe2 C5 68.56(7)
C2 Fe2 C7 108.47(7)
C2 Fe2 C8 122.26(7)
C7 Fe2 C6 40.82(6)
C7 Fe2 C1 118.43(7)
C8 Fe2 C6 68.66(6)
C8 Fe2 C1 154.82(7)
C8 Fe2 C7 40.64(7)
C3 Fe2 C6 163.94(7)
C3 Fe2 C1 68.48(7)
C3 Fe2 C5 68.54(7)
C3 Fe2 C2 40.75(7)
C3 Fe2 C7 128.71(7)
C3 Fe2 C8 111.35(7)
C4 Fe2 C6 151.80(7)
C4 Fe2 C1 68.59(7)
C4 Fe2 C5 40.90(7)
C4 Fe2 C2 68.64(7)
C4 Fe2 C7 166.53(7)
C4 Fe2 C8 128.84(7)
C4 Fe2 C3 40.69(7)
N2 P2 Fe1 48.23(5)
N2 P2 N4 97.57(7)
N2 P2 C20 113.86(7)
N2 P2 C17 109.55(7)
N4 P2 Fe1 49.52(5)
N4 P2 C20 113.33(7)
N4 P2 C17 115.81(8)
C20 P2 Fe1 130.83(6)
C17 P2 Fe1 122.29(6)
C17 P2 C20 106.73(8)
N1 P1 Fe1 48.93(5)
N1 P1 N3 96.90(7)
N1 P1 C14 111.81(8)
N1 P1 C11 113.97(8)
N3 P1 Fe1 49.23(5)
N3 P1 C14 116.31(8)
N3 P1 C11 111.80(8)
C14 P1 Fe1 136.89(6)
C14 P1 C11 106.19(8)
C11 P1 Fe1 116.87(6)
P1 N1 Fe1 94.78(6)
C1 N1 Fe1 133.40(11)
C1 N1 P1 128.91(11)
P2 N2 Fe1 95.74(6)
C6 N2 Fe1 134.91(11)
C6 N2 P2 128.89(11)
P2 N4 Fe1 93.91(6)
C29 N4 Fe1 132.41(11)
C29 N4 P2 129.01(12)
P1 N3 Fe1 94.13(6)
C23 N3 Fe1 133.29(11)
C23 N3 P1 129.02(11)
N2 C6 Fe2 123.56(11)
N2 C6 C10 125.13(15)
N2 C6 C7 127.57(14)
C10 C6 Fe2 68.51(9)
C7 C6 Fe2 69.17(9)
C7 C6 C10 107.11(14)
C29 C30 H30 117.6(13)
C31 C30 C29 121.28(16)
C31 C30 H30 121.1(13)
N1 C1 Fe2 124.59(11)
N1 C1 C5 125.03(14)
N1 C1 C2 127.60(15)
C5 C1 Fe2 68.78(9)
C5 C1 C2 107.24(14)
C2 C1 Fe2 68.69(9)
Fe2 C5 H5 123.4(11)
C1 C5 Fe2 70.60(10)
C1 C5 H5 125.3(11)
C4 C5 Fe2 69.26(10)
C4 C5 C1 108.31(15)
C4 C5 H5 126.3(11)
Fe2 C10 H10 124.0(11)
C6 C10 Fe2 70.47(9)
C6 C10 H10 126.9(11)
C9 C10 Fe2 69.56(10)
C9 C10 C6 108.15(15)
C9 C10 H10 124.9(11)
C30 C29 N4 117.94(15)
C34 C29 N4 124.74(15)
C34 C29 C30 117.31(15)
Fe2 C9 H9 126.0(13)
C10 C9 Fe2 69.44(10)
C10 C9 H9 125.5(13)
C8 C9 Fe2 70.11(10)
C8 C9 C10 108.24(15)
C8 C9 H9 126.2(13)
C31 C32 H32 119.7(13)
C33 C32 C31 118.96(15)
C33 C32 H32 121.3(13)
P2 C20 H20 105.8(11)
C21 C20 P2 111.18(12)
C21 C20 H20 110.1(12)
C22 C20 P2 108.45(12)
C22 C20 C21 111.99(15)
C22 C20 H20 109.1(12)
C30 C31 H31 119.9(13)
C32 C31 C30 120.56(17)
C32 C31 H31 119.5(13)
P2 C17 H17 101.5(11)
C19 C17 P2 116.17(12)
C19 C17 H17 109.0(11)
C18 C17 P2 110.30(13)
C18 C17 C19 111.02(15)
C18 C17 H17 108.2(11)
Fe2 C2 H2 124.8(12)
C1 C2 Fe2 70.57(9)
C1 C2 H2 124.3(12)
C3 C2 Fe2 69.55(10)
C3 C2 C1 108.25(15)
C3 C2 H2 127.4(12)
Fe2 C7 H7 124.2(11)
C6 C7 Fe2 70.01(9)
C6 C7 H7 121.8(11)
C8 C7 Fe2 69.63(10)
C8 C7 C6 108.43(15)
C8 C7 H7 129.8(11)
Fe2 C8 H8 124.8(14)
C9 C8 Fe2 69.19(10)
C9 C8 C7 108.06(15)
C9 C8 H8 124.0(13)
C7 C8 Fe2 69.73(10)
C7 C8 H8 127.9(13)
C28 C23 N3 118.57(15)
C28 C23 C24 117.77(15)
C24 C23 N3 123.59(15)
Fe2 C3 H3 126.0(14)
C2 C3 Fe2 69.70(10)
C2 C3 H3 125.2(13)
C4 C3 Fe2 69.47(10)
C4 C3 C2 108.18(15)
C4 C3 H3 126.7(13)
P1 C14 H14 106.3(11)
C16 C14 P1 109.56(12)
C16 C14 C15 111.10(16)
C16 C14 H14 109.8(11)
C15 C14 P1 109.74(12)
C15 C14 H14 110.2(11)
C23 C28 H28 118.4(13)
C27 C28 C23 121.15(17)
C27 C28 H28 120.4(13)
C32 C33 C34 120.68(17)
C32 C33 H33 121.1(13)
C34 C33 H33 118.2(13)
C24 C25 H25 120.8(14)
C26 C25 C24 120.82(18)
C26 C25 H25 118.4(14)
C29 C34 C33 121.19(17)
C29 C34 H34 119.6(12)
C33 C34 H34 119.2(12)
C23 C24 H24 120.2(12)
C25 C24 C23 120.62(17)
C25 C24 H24 119.2(12)
C17 C19 H19A 110.2(13)
C17 C19 H19B 113.0(13)
C17 C19 H19C 111.2(13)
H19A C19 H19B 107.8(18)
H19A C19 H19C 107.3(17)
H19B C19 H19C 107.1(17)
P1 C11 H11 102.6(12)
C13 C11 P1 110.35(13)
C13 C11 C12 110.74(17)
C13 C11 H11 110.8(13)
C12 C11 P1 112.99(13)
C12 C11 H11 109.1(13)
C20 C21 H21A 113.4(12)
C20 C21 H21B 111.1(12)
C20 C21 H21C 109.8(13)
H21A C21 H21B 105.2(17)
H21A C21 H21C 109.8(18)
H21B C21 H21C 107.3(17)
C14 C16 H16A 112.9(12)
C14 C16 H16B 112.1(13)
C14 C16 H16C 112.7(13)
H16A C16 H16B 105.2(18)
H16A C16 H16C 106.0(18)
H16B C16 H16C 107.5(18)
C11 C13 H13A 110.6(13)
C11 C13 H13B 113.9(13)
C11 C13 H13C 108.2(14)
H13A C13 H13B 106.6(17)
H13A C13 H13C 107.4(18)
H13B C13 H13C 109.9(18)
C14 C15 H15A 107.5(13)
C14 C15 H15B 110.1(12)
C14 C15 H15C 111.0(13)
H15A C15 H15B 109.7(18)
H15A C15 H15C 108.6(18)
H15B C15 H15C 110.0(18)
C20 C22 H22A 109.9(12)
C20 C22 H22B 109.4(13)
C20 C22 H22C 110.9(14)
H22A C22 H22B 111.5(17)
H22A C22 H22C 107.4(17)
H22B C22 H22C 107.7(17)
C25 C26 C27 119.07(17)
C25 C26 H26 121.4(15)
C27 C26 H26 119.6(15)
C28 C27 C26 120.56(18)
C28 C27 H27 118.6(14)
C26 C27 H27 120.8(14)
C17 C18 H18A 111.8(12)
C17 C18 H18B 110.6(14)
C17 C18 H18C 110.8(13)
H18A C18 H18B 108.6(18)
H18A C18 H18C 108.2(18)
H18B C18 H18C 106.6(19)
C11 C12 H12A 110.4(14)
C11 C12 H12B 111.9(14)
C11 C12 H12C 111.1(14)
H12A C12 H12B 108(2)
H12A C12 H12C 107.0(19)
H12B C12 H12C 109(2)
Fe2 C4 H4 124.0(13)
C5 C4 Fe2 69.84(10)
C5 C4 H4 125.0(13)
C3 C4 Fe2 69.83(10)
C3 C4 C5 108.00(15)
C3 C4 H4 126.9(13)

loop_
_geom_bond_atom_site_label_1
_geom_bond_atom_site_label_2
_geom_bond_distance
Fe1 P2 2.7260(5)
Fe1 P1 2.7175(5)
Fe1 N1 2.0558(14)
Fe1 N2 2.0432(14)
Fe1 N4 2.0783(14)
Fe1 N3 2.0633(14)
Fe2 C6 2.0627(16)
Fe2 C1 2.0713(16)
Fe2 C5 2.0471(17)
Fe2 C10 2.0365(16)
Fe2 C9 2.0380(17)
Fe2 C2 2.0462(17)
Fe2 C7 2.0516(17)
Fe2 C8 2.0502(18)
Fe2 C3 2.0442(17)
Fe2 C4 2.0394(18)
P2 N2 1.6117(14)
P2 N4 1.6282(14)
P2 C20 1.8287(16)
P2 C17 1.8244(17)
P1 N1 1.6141(14)
P1 N3 1.6260(14)
P1 C14 1.8292(18)
P1 C11 1.8306(17)
N1 C1 1.407(2)
N2 C6 1.4047(19)
N4 C29 1.4015(19)
N3 C23 1.405(2)
C6 C10 1.436(2)
C6 C7 1.435(2)
C30 C29 1.400(2)
C30 C31 1.390(2)
C30 H30 0.94(2)
C1 C5 1.430(2)
C1 C2 1.434(2)
C5 C4 1.428(2)
C5 H5 0.953(19)
C10 C9 1.427(2)
C10 H10 0.956(19)
C29 C34 1.396(2)
C9 C8 1.422(3)
C9 H9 0.94(2)
C32 C31 1.389(2)
C32 C33 1.378(3)
C32 H32 0.95(2)
C20 C21 1.535(2)
C20 C22 1.532(2)
C20 H20 0.96(2)
C31 H31 0.98(2)
C17 C19 1.530(2)
C17 C18 1.530(2)
C17 H17 0.947(18)
C2 C3 1.424(2)
C2 H2 0.915(19)
C7 C8 1.424(2)
C7 H7 0.941(18)
C8 H8 0.93(2)
C23 C28 1.394(2)
C23 C24 1.400(2)
C3 C4 1.420(3)
C3 H3 0.94(2)
C14 C16 1.528(2)
C14 C15 1.541(2)
C14 H14 0.941(19)
C28 C27 1.384(2)
C28 H28 0.91(2)
C33 C34 1.397(2)
C33 H33 0.91(2)
C25 C24 1.392(2)
C25 C26 1.376(3)
C25 H25 0.89(2)
C34 H34 0.95(2)
C24 H24 0.93(2)
C19 H19A 0.95(2)
C19 H19B 0.97(2)
C19 H19C 1.02(2)
C11 C13 1.527(3)
C11 C12 1.535(3)
C11 H11 0.93(2)
C21 H21A 0.97(2)
C21 H21B 0.97(2)
C21 H21C 0.94(2)
C16 H16A 0.96(2)
C16 H16B 0.95(2)
C16 H16C 0.95(2)
C13 H13A 0.97(2)
C13 H13B 0.98(2)
C13 H13C 0.99(2)
C15 H15A 0.92(2)
C15 H15B 0.96(2)
C15 H15C 0.97(2)
C22 H22A 0.99(2)
C22 H22B 0.99(2)
C22 H22C 0.95(2)
C26 C27 1.387(3)
C26 H26 0.91(2)
C27 H27 0.92(2)
C18 H18A 0.98(2)
C18 H18B 0.97(2)
C18 H18C 0.96(2)
C12 H12A 0.95(2)
C12 H12B 0.94(3)
C12 H12C 0.97(2)
C4 H4 0.93(2)

loop_
_geom_torsion_atom_site_label_1
_geom_torsion_atom_site_label_2
_geom_torsion_atom_site_label_3
_geom_torsion_atom_site_label_4
_geom_torsion
Fe1 P2 N2 C6 -173.09(18)
Fe1 P2 N4 C29 -157.72(18)
Fe1 P2 C20 C21 -123.77(11)
Fe1 P2 C20 C22 -0.23(16)
Fe1 P2 C17 C19 -135.98(11)
Fe1 P2 C17 C18 -8.55(15)
Fe1 P1 N1 C1 162.46(18)
Fe1 P1 N3 C23 -160.65(18)
Fe1 P1 C14 C16 -4.34(17)
Fe1 P1 C14 C15 117.90(12)
Fe1 P1 C11 C13 2.74(16)
Fe1 P1 C11 C12 127.33(14)
Fe1 N1 C1 Fe2 10.0(2)
Fe1 N1 C1 C5 -76.9(2)
Fe1 N1 C1 C2 98.53(19)
Fe1 N2 C6 Fe2 12.1(2)
Fe1 N2 C6 C10 98.05(19)
Fe1 N2 C6 C7 -76.3(2)
Fe1 N4 C29 C30 0.5(2)
Fe1 N4 C29 C34 179.73(13)
Fe1 N3 C23 C28 -22.9(2)
Fe1 N3 C23 C24 154.12(13)
Fe2 C6 C10 C9 -59.59(12)
Fe2 C6 C7 C8 59.22(12)
Fe2 C1 C5 C4 59.20(12)
Fe2 C1 C2 C3 -59.57(12)
Fe2 C5 C4 C3 59.64(12)
Fe2 C10 C9 C8 -59.59(12)
Fe2 C9 C8 C7 -59.09(12)
Fe2 C2 C3 C4 -59.00(12)
Fe2 C7 C8 C9 58.76(12)
Fe2 C3 C4 C5 -59.64(12)
P2 N2 C6 Fe2 -177.62(8)
P2 N2 C6 C10 -91.68(19)
P2 N2 C6 C7 94.0(2)
P2 N4 C29 C30 149.68(13)
P2 N4 C29 C34 -31.1(2)
P1 N1 C1 Fe2 -145.55(10)
P1 N1 C1 C5 127.51(16)
P1 N1 C1 C2 -57.1(2)
P1 N3 C23 C28 130.09(16)
P1 N3 C23 C24 -52.9(2)
N1 P1 N3 Fe1 -11.95(7)
N1 P1 N3 C23 -172.60(15)
N1 P1 C14 C16 -56.89(14)
N1 P1 C14 C15 65.35(14)
N1 P1 C11 C13 57.24(15)
N1 P1 C11 C12 -178.17(14)
N1 C1 C5 Fe2 118.14(16)
N1 C1 C5 C4 177.34(15)
N1 C1 C2 Fe2 -117.95(17)
N1 C1 C2 C3 -177.52(16)
N2 P2 N4 Fe1 4.50(7)
N2 P2 N4 C29 -153.22(15)
N2 P2 C20 C21 -69.25(14)
N2 P2 C20 C22 54.29(14)
N2 P2 C17 C19 171.75(13)
N2 P2 C17 C18 -60.82(14)
N2 C6 C10 Fe2 -116.70(16)
N2 C6 C10 C9 -176.29(15)
N2 C6 C7 Fe2 116.97(17)
N2 C6 C7 C8 176.19(16)
N4 P2 N2 Fe1 -4.59(7)
N4 P2 N2 C6 -177.68(14)
N4 P2 C20 C21 -179.59(12)
N4 P2 C20 C22 -56.05(14)
N4 P2 C17 C19 -79.17(15)
N4 P2 C17 C18 48.26(15)
N4 C29 C34 C33 179.54(16)
N3 P1 N1 Fe1 12.01(7)
N3 P1 N1 C1 174.47(15)
N3 P1 C14 C16 53.13(14)
N3 P1 C14 C15 175.36(12)
N3 P1 C11 C13 -51.39(15)
N3 P1 C11 C12 73.20(17)
N3 C23 C28 C27 177.58(17)
N3 C23 C24 C25 -177.57(16)
C6 C10 C9 Fe2 60.16(12)
C6 C10 C9 C8 0.6(2)
C6 C7 C8 Fe2 -59.46(12)
C6 C7 C8 C9 -0.70(19)
C30 C29 C34 C33 -1.2(2)
C1 C5 C4 Fe2 -60.03(12)
C1 C5 C4 C3 -0.4(2)
C1 C2 C3 Fe2 60.20(12)
C1 C2 C3 C4 1.2(2)
C5 C1 C2 Fe2 58.14(11)
C5 C1 C2 C3 -1.43(19)
C10 C6 C7 Fe2 -58.18(11)
C10 C6 C7 C8 1.04(19)
C10 C9 C8 Fe2 59.17(12)
C10 C9 C8 C7 0.1(2)
C29 C30 C31 C32 0.0(3)
C32 C33 C34 C29 0.7(3)
C20 P2 N2 Fe1 -124.29(7)
C20 P2 N2 C6 62.61(16)
C20 P2 N4 Fe1 124.61(7)
C20 P2 N4 C29 -33.11(17)
C20 P2 C17 C19 48.03(15)
C20 P2 C17 C18 175.47(13)
C31 C30 C29 N4 -179.81(15)
C31 C30 C29 C34 0.9(2)
C31 C32 C33 C34 0.3(3)
C17 P2 N2 Fe1 116.29(7)
C17 P2 N2 C6 -56.80(16)
C17 P2 N4 Fe1 -111.55(7)
C17 P2 N4 C29 90.73(16)
C17 P2 C20 C21 51.74(14)
C17 P2 C20 C22 175.29(12)
C2 C1 C5 Fe2 -58.08(12)
C2 C1 C5 C4 1.12(19)
C2 C3 C4 Fe2 59.14(12)
C2 C3 C4 C5 -0.5(2)
C7 C6 C10 Fe2 58.60(11)
C7 C6 C10 C9 -0.99(19)
C23 C28 C27 C26 -0.1(3)
C14 P1 N1 Fe1 133.97(7)
C14 P1 N1 C1 -63.57(16)
C14 P1 N3 Fe1 -130.47(7)
C14 P1 N3 C23 68.88(17)
C14 P1 C11 C13 -179.23(13)
C14 P1 C11 C12 -54.63(17)
C28 C23 C24 C25 -0.5(2)
C33 C32 C31 C30 -0.6(3)
C25 C26 C27 C28 -0.1(3)
C24 C23 C28 C27 0.4(3)
C24 C25 C26 C27 -0.1(3)
C11 P1 N1 Fe1 -105.59(8)
C11 P1 N1 C1 56.87(17)
C11 P1 N3 Fe1 107.33(8)
C11 P1 N3 C23 -53.32(17)
C11 P1 C14 C16 178.23(12)
C11 P1 C14 C15 -59.53(15)
C26 C25 C24 C23 0.4(3)
